data_7250063
loop_
_publ_author_name
'Huang, Wanhui'
'Liu, Ge'
'Yang, Fangyuanhang'
'Ren, Yuxi'
'Gao, Yuzhen'
'Su, Weiping'

_publ_section_title
;
 CO2-Promoted photoredox-catalyzed hydrosulfonylation of alkenes with
 sulfinates
;
_journal_issue 14
_journal_name_full 'Green Chemistry'
_journal_page_first 3627
_journal_page_last 3633
_journal_paper_doi 10.1039/D5GC00057B
_journal_volume 27
_journal_year 2025
_chemical_formula_sum 'C21 H30 O3 S'
_chemical_formula_weight 362.51
_space_group_crystal_system orthorhombic
_space_group_IT_number 19
_space_group_name_Hall 'P 2ac 2ab'
_space_group_name_H-M_alt 'P 21 21 21'
_atom_sites_solution_hydrogens geom
_audit_creation_method SHELXL-2018/3
_audit_update_record
;
2024-07-22 deposited with the CCDC.	2025-03-03 downloaded from the CCDC.
;
_cell_angle_alpha 90
_cell_angle_beta 90
_cell_angle_gamma 90
_cell_formula_units_Z 4
_cell_length_a 8.30717(15)
_cell_length_b 12.2319(2)
_cell_length_c 20.0460(3)
_cell_measurement_reflns_used 1673
_cell_measurement_temperature 293(2)
_cell_measurement_theta_max 66.1860
_cell_measurement_theta_min 4.2920
_cell_volume 2036.92(6)
_computing_structure_refinement 'SHELXL-2018/3 (Sheldrick, 2018)'
_diffrn_ambient_temperature 293(2)
_diffrn_measured_fraction_theta_full 1.000
_diffrn_measured_fraction_theta_max 0.957
_diffrn_measurement_device_type 'four-circle diffractometer'
_diffrn_radiation_type CuK\a
_diffrn_radiation_wavelength 1.54184
_diffrn_reflns_av_R_equivalents 0.0269
_diffrn_reflns_av_unetI/netI 0.0320
_diffrn_reflns_Laue_measured_fraction_full 1.000
_diffrn_reflns_Laue_measured_fraction_max 0.957
_diffrn_reflns_limit_h_max 10
_diffrn_reflns_limit_h_min -10
_diffrn_reflns_limit_k_max 15
_diffrn_reflns_limit_k_min -9
_diffrn_reflns_limit_l_max 25
_diffrn_reflns_limit_l_min -24
_diffrn_reflns_number 7844
_diffrn_reflns_point_group_measured_fraction_full 0.946
_diffrn_reflns_point_group_measured_fraction_max 0.888
_diffrn_reflns_theta_full 67.684
_diffrn_reflns_theta_max 78.637
_diffrn_reflns_theta_min 4.234
_exptl_absorpt_coefficient_mu 1.530
_exptl_crystal_density_diffrn 1.182
_exptl_crystal_description block
_exptl_crystal_F_000 784
_exptl_crystal_size_max 0.020
_exptl_crystal_size_mid 0.010
_exptl_crystal_size_min 0.010
_refine_diff_density_max 0.144
_refine_diff_density_min -0.171
_refine_diff_density_rms 0.032
_refine_ls_abs_structure_details
;
 Flack x determined using 1348 quotients [(I+)-(I-)]/[(I+)+(I-)]
 (Parsons, Flack and Wagner, Acta Cryst. B69 (2013) 249-259).
;
_refine_ls_abs_structure_Flack -0.017(8)
_refine_ls_extinction_coef 0.0027(3)
_refine_ls_extinction_expression Fc^*^=kFc[1+0.001xFc^2^\l^3^/sin(2\q)]^-1/4^
_refine_ls_extinction_method 'SHELXL-2018/3 (Sheldrick 2018)'
_refine_ls_goodness_of_fit_ref 1.065
_refine_ls_hydrogen_treatment constr
_refine_ls_matrix_type full
_refine_ls_number_parameters 230
_refine_ls_number_reflns 3905
_refine_ls_number_restraints 0
_refine_ls_restrained_S_all 1.065
_refine_ls_R_factor_all 0.0337
_refine_ls_R_factor_gt 0.0318
_refine_ls_shift/su_max 0.000
_refine_ls_shift/su_mean 0.000
_refine_ls_structure_factor_coef Fsqd
_refine_ls_weighting_details 'w=1/[\s^2^(Fo^2^)+(0.0471P)^2^+0.0944P] where P=(Fo^2^+2Fc^2^)/3'
_refine_ls_weighting_scheme calc
_refine_ls_wR_factor_gt 0.0857
_refine_ls_wR_factor_ref 0.0874
_reflns_Friedel_coverage 0.623
_reflns_Friedel_fraction_full 0.873
_reflns_Friedel_fraction_max 0.796
_reflns_number_gt 3668
_reflns_number_total 3905
_reflns_threshold_expression 'I > 2\s(I)'
_cod_data_source_file d5gc00057b2.cif
_cod_data_source_block szx_auto
_cod_depositor_comments 'Adding full bibliography for 7250062--7250063.cif.'
_cod_database_code 7250063
_shelx_shelxl_version_number 2018/3
_shelx_space_group_comment
;
The symmetry employed for this shelxl refinement is uniquely defined
by the following loop, which should always be used as a source of
symmetry information in preference to the above space-group names.
They are only intended as comments.
;
_shelx_estimated_absorpt_t_min 0.970
_shelx_estimated_absorpt_t_max 0.985

loop_
_space_group_symop_operation_xyz
'x, y, z'
'-x+1/2, -y, z+1/2'
'-x, y+1/2, -z+1/2'
'x+1/2, -y+1/2, -z'

loop_
_atom_site_label
_atom_site_type_symbol
_atom_site_fract_x
_atom_site_fract_y
_atom_site_fract_z
_atom_site_U_iso_or_equiv
_atom_site_adp_type
_atom_site_occupancy
_atom_site_site_symmetry_order
_atom_site_calc_flag
_atom_site_refinement_flags_posn
_atom_site_refinement_flags_adp
_atom_site_refinement_flags_occupancy
_atom_site_disorder_assembly
_atom_site_disorder_group
S1 S 0.55713(7) 0.42017(5) 0.26657(3) 0.05500(17) Uani 1 1 d . . . . .
O12 O 0.3803(2) 0.75673(13) 0.49267(9) 0.0567(4) Uani 1 1 d . . . . .
O16 O 0.6123(3) 0.51026(15) 0.22690(8) 0.0786(7) Uani 1 1 d . . . . .
O15 O 0.4111(2) 0.3653(2) 0.24808(11) 0.0893(7) Uani 1 1 d . . . . .
C4 C 0.6655(2) 0.53082(17) 0.37942(9) 0.0419(4) Uani 1 1 d . . . . .
C1 C 0.5075(2) 0.69589(16) 0.45987(11) 0.0451(4) Uani 1 1 d . . . . .
H1 H 0.606903 0.690161 0.485977 0.054 Uiso 1 1 calc R U . . .
C11 C 0.3690(3) 0.63784(17) 0.48937(12) 0.0475(5) Uani 1 1 d . . . . .
C5 C 0.7654(3) 0.48872(17) 0.42478(10) 0.0453(4) Uani 1 1 d . . . . .
H5 H 0.850782 0.533605 0.437017 0.054 Uiso 1 1 calc R U . . .
C20 C 0.7140(3) 0.32247(17) 0.27043(11) 0.0473(5) Uani 1 1 d . . . . .
C3 C 0.6756(3) 0.64999(18) 0.35979(10) 0.0492(5) Uani 1 1 d . . . . .
H3A H 0.677243 0.655535 0.311528 0.059 Uiso 1 1 calc R U . . .
H3B H 0.775576 0.680422 0.376549 0.059 Uiso 1 1 calc R U . . .
C8 C 0.6605(3) 0.47964(18) 0.56268(11) 0.0502(5) Uani 1 1 d . . . . .
H8A H 0.672793 0.482625 0.610768 0.060 Uiso 1 1 calc R U . . .
H8B H 0.697938 0.548951 0.545018 0.060 Uiso 1 1 calc R U . . .
C7 C 0.7719(3) 0.38942(18) 0.53611(11) 0.0505(5) Uani 1 1 d . . . . .
C13 C 0.5277(3) 0.46664(18) 0.35030(10) 0.0462(4) Uani 1 1 d . . . . .
H13A H 0.431839 0.511883 0.351508 0.055 Uiso 1 1 calc R U . . .
H13B H 0.508012 0.403586 0.378484 0.055 Uiso 1 1 calc R U . . .
C2 C 0.5341(3) 0.71714(17) 0.38698(12) 0.0525(5) Uani 1 1 d . . . . .
H2A H 0.555481 0.794315 0.380251 0.063 Uiso 1 1 calc R U . . .
H2B H 0.437172 0.698645 0.362462 0.063 Uiso 1 1 calc R U . . .
C10 C 0.3909(3) 0.5794(2) 0.55507(12) 0.0575(6) Uani 1 1 d . . . . .
H10A H 0.286174 0.566039 0.574826 0.069 Uiso 1 1 calc R U . . .
H10B H 0.451062 0.626075 0.585238 0.069 Uiso 1 1 calc R U . . .
C25 C 0.6782(4) 0.2144(2) 0.28244(13) 0.0609(6) Uani 1 1 d . . . . .
H25 H 0.572618 0.192282 0.289860 0.073 Uiso 1 1 calc R U . . .
C9 C 0.4805(3) 0.46961(19) 0.54710(12) 0.0545(5) Uani 1 1 d . . . . .
H9A H 0.432830 0.415984 0.576756 0.065 Uiso 1 1 calc R U . . .
H9B H 0.467335 0.443598 0.501715 0.065 Uiso 1 1 calc R U . . .
C21 C 0.8695(3) 0.3557(2) 0.25979(16) 0.0668(7) Uani 1 1 d . . . . .
H21 H 0.891576 0.428944 0.251504 0.080 Uiso 1 1 calc R U . . .
C17 C 0.9444(3) 0.4189(2) 0.55625(13) 0.0656(6) Uani 1 1 d . . . . .
H17A H 0.971833 0.489146 0.538108 0.098 Uiso 1 1 calc R U . . .
H17B H 1.017231 0.364761 0.539259 0.098 Uiso 1 1 calc R U . . .
H17C H 0.952159 0.421443 0.604007 0.098 Uiso 1 1 calc R U . . .
C6 C 0.7602(3) 0.37994(17) 0.45883(11) 0.0508(5) Uani 1 1 d . . . . .
H6A H 0.848582 0.335348 0.442700 0.061 Uiso 1 1 calc R U . . .
H6B H 0.660553 0.343270 0.447231 0.061 Uiso 1 1 calc R U . . .
C19 C 0.2300(3) 0.5981(2) 0.44785(14) 0.0598(6) Uani 1 1 d . . . . .
H19A H 0.130634 0.616336 0.469622 0.090 Uiso 1 1 calc R U . . .
H19B H 0.237157 0.520220 0.442652 0.090 Uiso 1 1 calc R U . . .
H19C H 0.233495 0.632330 0.404787 0.090 Uiso 1 1 calc R U . . .
C24 C 0.8030(5) 0.1395(2) 0.28322(18) 0.0800(9) Uani 1 1 d . . . . .
H24 H 0.781109 0.066070 0.291026 0.096 Uiso 1 1 calc R U . . .
C23 C 0.9593(4) 0.1727(2) 0.2726(2) 0.0858(9) Uani 1 1 d . . . . .
H23 H 1.041956 0.121431 0.272995 0.103 Uiso 1 1 calc R U . . .
C22 C 0.9938(4) 0.2803(3) 0.2614(2) 0.0864(10) Uani 1 1 d . . . . .
H22 H 1.099623 0.302645 0.254846 0.104 Uiso 1 1 calc R U . . .
C18 C 0.7297(4) 0.2779(2) 0.56655(16) 0.0731(8) Uani 1 1 d . . . . .
H18A H 0.743726 0.280798 0.614053 0.110 Uiso 1 1 calc R U . . .
H18B H 0.799121 0.222842 0.548187 0.110 Uiso 1 1 calc R U . . .
H18C H 0.619730 0.260251 0.556448 0.110 Uiso 1 1 calc R U . . .

loop_
_atom_site_aniso_label
_atom_site_aniso_U_11
_atom_site_aniso_U_22
_atom_site_aniso_U_33
_atom_site_aniso_U_23
_atom_site_aniso_U_13
_atom_site_aniso_U_12
S1 0.0591(3) 0.0662(3) 0.0397(2) -0.0147(2) -0.0102(2) 0.0159(3)
O12 0.0485(8) 0.0456(7) 0.0760(10) -0.0127(7) 0.0042(8) 0.0073(6)
O16 0.1251(19) 0.0720(11) 0.0387(7) 0.0079(7) 0.0027(10) 0.0352(12)
O15 0.0588(12) 0.1185(16) 0.0906(15) -0.0571(13) -0.0272(10) 0.0147(11)
C4 0.0416(10) 0.0516(10) 0.0324(8) -0.0051(8) 0.0042(7) -0.0019(8)
C1 0.0393(10) 0.0410(9) 0.0549(11) -0.0051(8) 0.0009(9) 0.0005(8)
C11 0.0382(10) 0.0458(10) 0.0586(12) -0.0074(9) 0.0048(9) 0.0029(8)
C5 0.0438(10) 0.0522(10) 0.0398(9) -0.0060(8) 0.0005(8) -0.0013(9)
C20 0.0534(12) 0.0481(10) 0.0405(9) -0.0071(9) -0.0003(9) 0.0025(9)
C3 0.0511(11) 0.0558(11) 0.0406(10) 0.0056(9) 0.0040(9) -0.0075(10)
C8 0.0555(12) 0.0538(11) 0.0414(10) 0.0006(9) 0.0004(9) 0.0022(10)
C7 0.0551(12) 0.0500(11) 0.0463(10) 0.0030(8) -0.0038(10) 0.0081(10)
C13 0.0445(11) 0.0534(10) 0.0409(9) -0.0091(8) -0.0003(8) -0.0007(9)
C2 0.0526(13) 0.0464(10) 0.0586(12) 0.0069(9) -0.0033(10) -0.0011(9)
C10 0.0510(12) 0.0685(13) 0.0531(12) -0.0018(11) 0.0164(9) 0.0047(11)
C25 0.0677(15) 0.0548(12) 0.0601(13) -0.0007(10) -0.0074(11) -0.0079(11)
C9 0.0539(12) 0.0535(11) 0.0562(12) 0.0056(10) 0.0110(10) -0.0029(10)
C21 0.0630(15) 0.0516(12) 0.0858(18) 0.0011(12) 0.0140(14) 0.0019(11)
C17 0.0555(14) 0.0847(16) 0.0565(12) 0.0021(12) -0.0093(11) 0.0083(14)
C6 0.0526(12) 0.0484(10) 0.0513(11) -0.0061(9) -0.0033(10) 0.0082(9)
C19 0.0387(11) 0.0626(13) 0.0782(16) -0.0100(12) 0.0029(11) -0.0035(10)
C24 0.108(3) 0.0448(12) 0.087(2) 0.0018(13) -0.0198(18) 0.0054(14)
C23 0.085(2) 0.0682(16) 0.104(2) -0.0119(16) -0.013(2) 0.0302(16)
C22 0.0554(15) 0.0822(19) 0.122(3) -0.0074(19) 0.0158(17) 0.0106(14)
C18 0.090(2) 0.0571(13) 0.0728(16) 0.0174(12) -0.0024(15) 0.0087(14)

loop_
_atom_type_symbol
_atom_type_description
_atom_type_scat_dispersion_real
_atom_type_scat_dispersion_imag
_atom_type_scat_source
C C 0.0181 0.0091 'International Tables Vol C Tables 4.2.6.8 and 6.1.1.4'
H H 0.0000 0.0000 'International Tables Vol C Tables 4.2.6.8 and 6.1.1.4'
O O 0.0492 0.0322 'International Tables Vol C Tables 4.2.6.8 and 6.1.1.4'
S S 0.3331 0.5567 'International Tables Vol C Tables 4.2.6.8 and 6.1.1.4'

loop_
_geom_angle_atom_site_label_1
_geom_angle_atom_site_label_2
_geom_angle_atom_site_label_3
_geom_angle
_geom_angle_site_symmetry_1
_geom_angle_site_symmetry_3
_geom_angle_publ_flag
O16 S1 O15 119.10(15) . . ?
O16 S1 C20 107.91(12) . . ?
O15 S1 C20 108.56(12) . . ?
O16 S1 C13 108.65(11) . . ?
O15 S1 C13 105.98(12) . . ?
C20 S1 C13 105.91(10) . . ?
C1 O12 C11 60.98(13) . . ?
C5 C4 C13 122.4(2) . . ?
C5 C4 C3 120.96(19) . . ?
C13 C4 C3 116.37(18) . . ?
O12 C1 C11 59.80(13) . . ?
O12 C1 C2 117.37(19) . . ?
C11 C1 C2 126.0(2) . . ?
O12 C1 H1 114.1 . . ?
C11 C1 H1 114.1 . . ?
C2 C1 H1 114.1 . . ?
O12 C11 C1 59.22(13) . . ?
O12 C11 C19 113.4(2) . . ?
C1 C11 C19 122.2(2) . . ?
O12 C11 C10 115.12(19) . . ?
C1 C11 C10 118.9(2) . . ?
C19 C11 C10 115.0(2) . . ?
C4 C5 C6 129.5(2) . . ?
C4 C5 H5 115.2 . . ?
C6 C5 H5 115.2 . . ?
C21 C20 C25 121.0(2) . . ?
C21 C20 S1 119.15(18) . . ?
C25 C20 S1 119.8(2) . . ?
C4 C3 C2 112.39(17) . . ?
C4 C3 H3A 109.1 . . ?
C2 C3 H3A 109.1 . . ?
C4 C3 H3B 109.1 . . ?
C2 C3 H3B 109.1 . . ?
H3A C3 H3B 107.9 . . ?
C9 C8 C7 117.38(19) . . ?
C9 C8 H8A 108.0 . . ?
C7 C8 H8A 108.0 . . ?
C9 C8 H8B 108.0 . . ?
C7 C8 H8B 108.0 . . ?
H8A C8 H8B 107.2 . . ?
C17 C7 C18 108.6(2) . . ?
C17 C7 C8 107.63(19) . . ?
C18 C7 C8 111.3(2) . . ?
C17 C7 C6 109.8(2) . . ?
C18 C7 C6 108.4(2) . . ?
C8 C7 C6 111.16(17) . . ?
C4 C13 S1 115.19(14) . . ?
C4 C13 H13A 108.5 . . ?
S1 C13 H13A 108.5 . . ?
C4 C13 H13B 108.5 . . ?
S1 C13 H13B 108.5 . . ?
H13A C13 H13B 107.5 . . ?
C1 C2 C3 111.46(18) . . ?
C1 C2 H2A 109.3 . . ?
C3 C2 H2A 109.3 . . ?
C1 C2 H2B 109.3 . . ?
C3 C2 H2B 109.3 . . ?
H2A C2 H2B 108.0 . . ?
C11 C10 C9 112.32(18) . . ?
C11 C10 H10A 109.1 . . ?
C9 C10 H10A 109.1 . . ?
C11 C10 H10B 109.1 . . ?
C9 C10 H10B 109.1 . . ?
H10A C10 H10B 107.9 . . ?
C20 C25 C24 118.4(3) . . ?
C20 C25 H25 120.8 . . ?
C24 C25 H25 120.8 . . ?
C8 C9 C10 112.3(2) . . ?
C8 C9 H9A 109.1 . . ?
C10 C9 H9A 109.1 . . ?
C8 C9 H9B 109.1 . . ?
C10 C9 H9B 109.1 . . ?
H9A C9 H9B 107.9 . . ?
C20 C21 C22 120.1(2) . . ?
C20 C21 H21 119.9 . . ?
C22 C21 H21 119.9 . . ?
C7 C17 H17A 109.5 . . ?
C7 C17 H17B 109.5 . . ?
H17A C17 H17B 109.5 . . ?
C7 C17 H17C 109.5 . . ?
H17A C17 H17C 109.5 . . ?
H17B C17 H17C 109.5 . . ?
C5 C6 C7 112.72(18) . . ?
C5 C6 H6A 109.0 . . ?
C7 C6 H6A 109.0 . . ?
C5 C6 H6B 109.0 . . ?
C7 C6 H6B 109.0 . . ?
H6A C6 H6B 107.8 . . ?
C11 C19 H19A 109.5 . . ?
C11 C19 H19B 109.5 . . ?
H19A C19 H19B 109.5 . . ?
C11 C19 H19C 109.5 . . ?
H19A C19 H19C 109.5 . . ?
H19B C19 H19C 109.5 . . ?
C23 C24 C25 120.6(3) . . ?
C23 C24 H24 119.7 . . ?
C25 C24 H24 119.7 . . ?
C22 C23 C24 120.5(3) . . ?
C22 C23 H23 119.8 . . ?
C24 C23 H23 119.8 . . ?
C23 C22 C21 119.3(3) . . ?
C23 C22 H22 120.4 . . ?
C21 C22 H22 120.4 . . ?
C7 C18 H18A 109.5 . . ?
C7 C18 H18B 109.5 . . ?
H18A C18 H18B 109.5 . . ?
C7 C18 H18C 109.5 . . ?
H18A C18 H18C 109.5 . . ?
H18B C18 H18C 109.5 . . ?

loop_
_geom_bond_atom_site_label_1
_geom_bond_atom_site_label_2
_geom_bond_distance
_geom_bond_site_symmetry_2
_geom_bond_publ_flag
S1 O16 1.434(2) . ?
S1 O15 1.435(2) . ?
S1 C20 1.770(2) . ?
S1 C13 1.789(2) . ?
O12 C1 1.450(3) . ?
O12 C11 1.459(3) . ?
C4 C5 1.335(3) . ?
C4 C13 1.505(3) . ?
C4 C3 1.512(3) . ?
C1 C11 1.476(3) . ?
C1 C2 1.500(3) . ?
C1 H1 0.9800 . ?
C11 C19 1.504(3) . ?
C11 C10 1.509(3) . ?
C5 C6 1.496(3) . ?
C5 H5 0.9300 . ?
C20 C21 1.371(4) . ?
C20 C25 1.376(3) . ?
C3 C2 1.534(3) . ?
C3 H3A 0.9700 . ?
C3 H3B 0.9700 . ?
C8 C9 1.532(3) . ?
C8 C7 1.536(3) . ?
C8 H8A 0.9700 . ?
C8 H8B 0.9700 . ?
C7 C17 1.531(4) . ?
C7 C18 1.535(3) . ?
C7 C6 1.557(3) . ?
C13 H13A 0.9700 . ?
C13 H13B 0.9700 . ?
C2 H2A 0.9700 . ?
C2 H2B 0.9700 . ?
C10 C9 1.544(3) . ?
C10 H10A 0.9700 . ?
C10 H10B 0.9700 . ?
C25 C24 1.384(4) . ?
C25 H25 0.9300 . ?
C9 H9A 0.9700 . ?
C9 H9B 0.9700 . ?
C21 C22 1.385(4) . ?
C21 H21 0.9300 . ?
C17 H17A 0.9600 . ?
C17 H17B 0.9600 . ?
C17 H17C 0.9600 . ?
C6 H6A 0.9700 . ?
C6 H6B 0.9700 . ?
C19 H19A 0.9600 . ?
C19 H19B 0.9600 . ?
C19 H19C 0.9600 . ?
C24 C23 1.377(5) . ?
C24 H24 0.9300 . ?
C23 C22 1.365(5) . ?
C23 H23 0.9300 . ?
C22 H22 0.9300 . ?
C18 H18A 0.9600 . ?
C18 H18B 0.9600 . ?
C18 H18C 0.9600 . ?

loop_
_geom_torsion_atom_site_label_1
_geom_torsion_atom_site_label_2
_geom_torsion_atom_site_label_3
_geom_torsion_atom_site_label_4
_geom_torsion
_geom_torsion_site_symmetry_1
_geom_torsion_site_symmetry_2
_geom_torsion_site_symmetry_3
_geom_torsion_site_symmetry_4
_geom_torsion_publ_flag
C11 O12 C1 C2 117.7(2) . . . . ?
C1 O12 C11 C19 -114.7(2) . . . . ?
C1 O12 C11 C10 110.0(2) . . . . ?
C2 C1 C11 O12 -103.6(2) . . . . ?
O12 C1 C11 C19 99.9(2) . . . . ?
C2 C1 C11 C19 -3.7(3) . . . . ?
O12 C1 C11 C10 -103.6(2) . . . . ?
C2 C1 C11 C10 152.8(2) . . . . ?
C13 C4 C5 C6 -4.4(3) . . . . ?
C3 C4 C5 C6 169.4(2) . . . . ?
O16 S1 C20 C21 23.0(2) . . . . ?
O15 S1 C20 C21 153.3(2) . . . . ?
C13 S1 C20 C21 -93.2(2) . . . . ?
O16 S1 C20 C25 -155.49(19) . . . . ?
O15 S1 C20 C25 -25.1(2) . . . . ?
C13 S1 C20 C25 88.3(2) . . . . ?
C5 C4 C3 C2 -108.0(2) . . . . ?
C13 C4 C3 C2 66.2(2) . . . . ?
C9 C8 C7 C17 178.5(2) . . . . ?
C9 C8 C7 C18 -62.6(3) . . . . ?
C9 C8 C7 C6 58.2(3) . . . . ?
C5 C4 C13 S1 -105.5(2) . . . . ?
C3 C4 C13 S1 80.5(2) . . . . ?
O16 S1 C13 C4 -48.8(2) . . . . ?
O15 S1 C13 C4 -177.88(18) . . . . ?
C20 S1 C13 C4 66.91(19) . . . . ?
O12 C1 C2 C3 178.11(17) . . . . ?
C11 C1 C2 C3 -110.8(2) . . . . ?
C4 C3 C2 C1 48.7(2) . . . . ?
O12 C11 C10 C9 -144.2(2) . . . . ?
C1 C11 C10 C9 -77.0(3) . . . . ?
C19 C11 C10 C9 81.2(2) . . . . ?
C21 C20 C25 C24 -0.3(4) . . . . ?
S1 C20 C25 C24 178.1(2) . . . . ?
C7 C8 C9 C10 -161.07(18) . . . . ?
C11 C10 C9 C8 97.6(2) . . . . ?
C25 C20 C21 C22 -0.3(5) . . . . ?
S1 C20 C21 C22 -178.8(3) . . . . ?
C4 C5 C6 C7 -128.5(2) . . . . ?
C17 C7 C6 C5 -73.5(3) . . . . ?
C18 C7 C6 C5 168.1(2) . . . . ?
C8 C7 C6 C5 45.5(3) . . . . ?
C20 C25 C24 C23 0.3(5) . . . . ?
C25 C24 C23 C22 0.3(6) . . . . ?
C24 C23 C22 C21 -1.0(6) . . . . ?
C20 C21 C22 C23 1.0(6) . . . . ?
